data_4111355
loop_
_publ_author_name
'Jan J. Weigand'
'Susanne D. Riegel'
'Neil Burford'
'Andreas Decken'

_publ_contact_author_address
;Department of Chemistry
University of New Brunswick
Fredericton, NB
E3B 6E2
Canada
;
_publ_contact_author_email adecken@unb.ca
_publ_contact_author_fax '(506) 453-4981'
_publ_contact_author_name 'Andreas Decken'
_publ_contact_author_phone '(506) 453-4875'
_publ_section_title
;
 Prototypical Phosphorus Analogues of Ethane: General and Versatile
 Synthetic Approaches to Hexaalkylated P-P Diphosphonium Cations
;
_journal_name_full 'Journal of the American Chemical Society'
_journal_page_first 7969
_journal_page_last 7976
_journal_paper_doi 10.1021/ja071306+
_journal_volume 129
_journal_year 2007
_chemical_formula_sum 'C14 H30 F6 O6 P2 S2'
_chemical_formula_weight 534.44
_space_group_IT_number 2
_symmetry_cell_setting triclinic
_symmetry_Int_Tables_number 2
_symmetry_space_group_name_Hall '-P 1'
_symmetry_space_group_name_H-M 'P -1'
_atom_sites_solution_hydrogens difmap
_atom_sites_solution_primary direct
_atom_sites_solution_secondary difmap
_audit_creation_method SHELXL-97
_cell_angle_alpha 88.744(6)
_cell_angle_beta 74.948(4)
_cell_angle_gamma 76.431(4)
_cell_formula_units_Z 2
_cell_length_a 8.750(3)
_cell_length_b 11.566(4)
_cell_length_c 12.245(5)
_cell_measurement_reflns_used 4022
_cell_measurement_temperature 198(1)
_cell_volume 1162.3(7)
_computing_cell_refinement 'Bruker SMART'
_computing_data_collection 'Bruker SMART'
_computing_data_reduction 'Bruker SAINT'
_computing_molecular_graphics 'Bruker SHELXTL'
_computing_publication_material 'Bruker SHELXTL'
_computing_structure_refinement 'SHELXL-97 (Sheldrick, 1997)'
_computing_structure_solution 'SHELXS-97 (Sheldrick, 1997)'
_diffrn_ambient_temperature 198(1)
_diffrn_measured_fraction_theta_full 0.989
_diffrn_measured_fraction_theta_max 0.940
_diffrn_measurement_device_type 'CCD area detector'
_diffrn_measurement_method 'phi and omega scans'
_diffrn_radiation_monochromator graphite
_diffrn_radiation_probe x-ray
_diffrn_radiation_type MoK\a
_diffrn_radiation_wavelength 0.71073
_diffrn_reflns_av_R_equivalents 0.0170
_diffrn_reflns_av_sigmaI/netI 0.0303
_diffrn_reflns_limit_h_max 11
_diffrn_reflns_limit_h_min -11
_diffrn_reflns_limit_k_max 14
_diffrn_reflns_limit_k_min -13
_diffrn_reflns_limit_l_max 14
_diffrn_reflns_limit_l_min -15
_diffrn_reflns_number 7997
_diffrn_reflns_theta_full 25.00
_diffrn_reflns_theta_max 27.50
_diffrn_reflns_theta_min 1.72
_diffrn_source 'fine-focus sealed tube'
_diffrn_source_type 'Kristalloflex 760'
_diffrn_standards_decay_% 0
_diffrn_standards_interval_count 0
_diffrn_standards_interval_time 0
_diffrn_standards_number 0
_exptl_absorpt_coefficient_mu 0.442
_exptl_absorpt_correction_T_max 0.9168
_exptl_absorpt_correction_T_min 0.8431
_exptl_absorpt_correction_type multi-scan
_exptl_absorpt_process_details 'SADABS (Sheldrick, 1997b)'
_exptl_crystal_colour Colourless
_exptl_crystal_density_diffrn 1.527
_exptl_crystal_description Irregular
_exptl_crystal_F_000 556
_exptl_crystal_size_max 0.40
_exptl_crystal_size_mid 0.30
_exptl_crystal_size_min 0.20
_refine_diff_density_max 0.996
_refine_diff_density_min -0.627
_refine_diff_density_rms 0.105
_refine_ls_extinction_method none
_refine_ls_goodness_of_fit_ref 1.059
_refine_ls_hydrogen_treatment refall
_refine_ls_matrix_type full
_refine_ls_number_parameters 391
_refine_ls_number_reflns 5008
_refine_ls_number_restraints 0
_refine_ls_restrained_S_all 1.059
_refine_ls_R_factor_all 0.0587
_refine_ls_R_factor_gt 0.0479
_refine_ls_shift/su_max 0.001
_refine_ls_shift/su_mean 0.000
_refine_ls_structure_factor_coef Fsqd
_refine_ls_weighting_details 'calc w=1/[\s^2^(Fo^2^)+(0.0800P)^2^+0.9708P] where P=(Fo^2^+2Fc^2^)/3'
_refine_ls_weighting_scheme calc
_refine_ls_wR_factor_gt 0.1284
_refine_ls_wR_factor_ref 0.1413
_reflns_number_gt 4169
_reflns_number_total 5008
_reflns_threshold_expression 'I > 2\s(I)'
_cod_data_source_file ja071306si20070411_104635.cif
_cod_data_source_block nb060864
_cod_database_code 4111355

loop_
_symmetry_equiv_pos_as_xyz
'x, y, z'
'-x, -y, -z'

loop_
_atom_site_label
_atom_site_type_symbol
_atom_site_fract_x
_atom_site_fract_y
_atom_site_fract_z
_atom_site_U_iso_or_equiv
_atom_site_adp_type
_atom_site_occupancy
_atom_site_symmetry_multiplicity
_atom_site_calc_flag
P1 P 0.09937(7) 0.71245(5) 0.69565(5) 0.02137(16) Uani 1 1 d
P2 P -0.07979(7) 0.87109(5) 0.79217(5) 0.02385(16) Uani 1 1 d
C1 C 0.2937(3) 0.7037(2) 0.7290(2) 0.0287(5) Uani 1 1 d
C2 C 0.3849(4) 0.7953(3) 0.6692(3) 0.0402(7) Uani 1 1 d
C3 C 0.4060(4) 0.5785(3) 0.7051(3) 0.0459(7) Uani 1 1 d
C4 C 0.0261(3) 0.5785(2) 0.7391(2) 0.0278(5) Uani 1 1 d
C5 C 0.0282(5) 0.5432(3) 0.8600(3) 0.0451(7) Uani 1 1 d
C6 C -0.1408(4) 0.5823(3) 0.7188(3) 0.0403(7) Uani 1 1 d
C7 C 0.1052(3) 0.7312(2) 0.5459(2) 0.0275(5) Uani 1 1 d
C8 C 0.2353(5) 0.6301(3) 0.4730(2) 0.0452(8) Uani 1 1 d
C9 C 0.1274(4) 0.8516(3) 0.5011(2) 0.0372(6) Uani 1 1 d
C10 C -0.1481(4) 0.8378(3) 0.9374(2) 0.0333(6) Uani 1 1 d
C11 C -0.2486(3) 0.9086(3) 0.7306(3) 0.0341(6) Uani 1 1 d
C12 C 0.0168(4) 0.9920(3) 0.7883(3) 0.0355(6) Uani 1 1 d
C13 C 0.6423(5) 0.3221(3) 0.9210(3) 0.0546(8) Uani 1 1 d
C14 C 0.3486(4) 0.1951(3) 0.7077(3) 0.0458(7) Uani 1 1 d
F1 F 0.6962(4) 0.3953(2) 0.9766(3) 0.0927(9) Uani 1 1 d
F2 F 0.7451(4) 0.2906(3) 0.8208(2) 0.1133(12) Uani 1 1 d
F3 F 0.5042(4) 0.3829(2) 0.9034(3) 0.0902(9) Uani 1 1 d
F4 F 0.3326(5) 0.2846(3) 0.7794(3) 0.1150(13) Uani 1 1 d
F5 F 0.3136(3) 0.1066(2) 0.7694(2) 0.0717(7) Uani 1 1 d
F6 F 0.5002(3) 0.1633(4) 0.6567(3) 0.1237(14) Uani 1 1 d
S1 S 0.61599(8) 0.19192(6) 1.00193(5) 0.03037(17) Uani 1 1 d
S2 S 0.21897(9) 0.24127(7) 0.61311(6) 0.03931(19) Uani 1 1 d
O1 O 0.4833(3) 0.2404(2) 1.09796(18) 0.0508(6) Uani 1 1 d
O2 O 0.7703(3) 0.1493(2) 1.02792(19) 0.0494(6) Uani 1 1 d
O3 O 0.5828(3) 0.1153(2) 0.9253(2) 0.0566(6) Uani 1 1 d
O4 O 0.0624(3) 0.2822(3) 0.6885(3) 0.0749(8) Uani 1 1 d
O5 O 0.2372(4) 0.1358(3) 0.5487(3) 0.0806(10) Uani 1 1 d
O6 O 0.2822(4) 0.3340(3) 0.5528(2) 0.0731(8) Uani 1 1 d
H1 H 0.256(3) 0.723(3) 0.808(3) 0.028(7) Uiso 1 1 d
H2A H 0.319(5) 0.878(4) 0.674(3) 0.050(10) Uiso 1 1 d
H2B H 0.434(5) 0.781(3) 0.593(3) 0.050(10) Uiso 1 1 d
H2C H 0.469(6) 0.798(4) 0.703(4) 0.079(14) Uiso 1 1 d
H3A H 0.497(5) 0.576(3) 0.731(3) 0.058(11) Uiso 1 1 d
H3B H 0.449(5) 0.563(4) 0.630(4) 0.073(13) Uiso 1 1 d
H3C H 0.366(6) 0.517(4) 0.739(4) 0.078(14) Uiso 1 1 d
H4 H 0.094(4) 0.528(3) 0.692(3) 0.040(9) Uiso 1 1 d
H5A H -0.072(5) 0.588(3) 0.912(3) 0.053(10) Uiso 1 1 d
H5B H 0.126(5) 0.550(3) 0.877(3) 0.054(10) Uiso 1 1 d
H5C H 0.022(5) 0.465(4) 0.869(3) 0.065(12) Uiso 1 1 d
H6A H -0.153(4) 0.600(3) 0.647(3) 0.047(9) Uiso 1 1 d
H6B H -0.228(5) 0.638(3) 0.770(3) 0.052(10) Uiso 1 1 d
H6C H -0.160(4) 0.508(3) 0.733(3) 0.047(9) Uiso 1 1 d
H7 H 0.005(4) 0.727(3) 0.542(2) 0.030(7) Uiso 1 1 d
H8A H 0.223(5) 0.642(4) 0.400(4) 0.063(11) Uiso 1 1 d
H8B H 0.354(6) 0.639(4) 0.469(4) 0.076(13) Uiso 1 1 d
H8C H 0.216(5) 0.562(4) 0.498(3) 0.052(10) Uiso 1 1 d
H9A H 0.240(5) 0.861(3) 0.497(3) 0.046(9) Uiso 1 1 d
H9B H 0.044(5) 0.916(3) 0.545(3) 0.052(10) Uiso 1 1 d
H9C H 0.117(5) 0.853(3) 0.433(3) 0.051(10) Uiso 1 1 d
H10A H -0.216(5) 0.908(4) 0.973(3) 0.052(10) Uiso 1 1 d
H10B H -0.070(4) 0.818(3) 0.968(3) 0.041(9) Uiso 1 1 d
H10C H -0.212(4) 0.781(3) 0.944(3) 0.035(8) Uiso 1 1 d
H11A H -0.219(4) 0.909(3) 0.653(3) 0.047(9) Uiso 1 1 d
H11B H -0.312(5) 0.850(4) 0.751(4) 0.073(13) Uiso 1 1 d
H11C H -0.318(6) 0.977(4) 0.767(4) 0.071(13) Uiso 1 1 d
H12A H 0.064(4) 1.015(3) 0.708(3) 0.044(9) Uiso 1 1 d
H12B H -0.060(6) 1.047(4) 0.819(4) 0.076(14) Uiso 1 1 d
H12C H 0.095(5) 0.970(4) 0.825(3) 0.060(11) Uiso 1 1 d

loop_
_atom_site_aniso_label
_atom_site_aniso_U_11
_atom_site_aniso_U_22
_atom_site_aniso_U_33
_atom_site_aniso_U_23
_atom_site_aniso_U_13
_atom_site_aniso_U_12
P1 0.0219(3) 0.0208(3) 0.0219(3) 0.0011(2) -0.0073(2) -0.0043(2)
P2 0.0203(3) 0.0237(3) 0.0268(3) -0.0005(2) -0.0057(2) -0.0040(2)
C1 0.0238(11) 0.0344(13) 0.0292(12) -0.0011(10) -0.0105(9) -0.0052(10)
C2 0.0273(13) 0.0516(19) 0.0439(16) 0.0025(14) -0.0076(12) -0.0155(13)
C3 0.0342(15) 0.0425(18) 0.059(2) -0.0003(15) -0.0217(15) 0.0053(13)
C4 0.0325(13) 0.0227(12) 0.0286(12) 0.0023(10) -0.0075(10) -0.0078(10)
C5 0.068(2) 0.0365(16) 0.0330(15) 0.0120(12) -0.0135(14) -0.0174(16)
C6 0.0387(16) 0.0365(16) 0.0518(18) 0.0052(14) -0.0132(13) -0.0193(13)
C7 0.0325(13) 0.0295(13) 0.0228(11) 0.0034(9) -0.0110(9) -0.0073(10)
C8 0.070(2) 0.0320(15) 0.0254(13) -0.0016(11) -0.0083(13) -0.0015(15)
C9 0.0478(17) 0.0327(14) 0.0291(14) 0.0104(11) -0.0090(12) -0.0077(13)
C10 0.0315(13) 0.0377(15) 0.0278(12) 0.0002(11) -0.0046(10) -0.0061(12)
C11 0.0258(12) 0.0370(15) 0.0371(15) 0.0008(12) -0.0102(10) -0.0003(11)
C12 0.0312(14) 0.0249(13) 0.0488(17) -0.0045(12) -0.0067(12) -0.0070(11)
C13 0.069(2) 0.0469(19) 0.0464(18) 0.0089(15) -0.0103(16) -0.0166(17)
C14 0.0466(17) 0.0469(18) 0.0575(19) 0.0190(15) -0.0271(14) -0.0244(14)
F1 0.117(2) 0.0618(15) 0.128(2) 0.0179(15) -0.0530(19) -0.0560(16)
F2 0.139(3) 0.113(2) 0.0595(15) 0.0296(15) 0.0272(17) -0.034(2)
F3 0.124(2) 0.0543(14) 0.104(2) 0.0220(13) -0.0718(18) 0.0001(14)
F4 0.179(3) 0.0696(17) 0.143(3) -0.0021(18) -0.122(3) -0.030(2)
F5 0.0970(17) 0.0741(15) 0.0709(14) 0.0414(12) -0.0475(13) -0.0474(14)
F6 0.0330(12) 0.195(4) 0.135(3) 0.095(3) -0.0255(14) -0.0154(16)
S1 0.0294(3) 0.0316(3) 0.0287(3) -0.0005(2) -0.0069(2) -0.0052(2)
S2 0.0384(4) 0.0375(4) 0.0404(4) 0.0014(3) -0.0164(3) 0.0009(3)
O1 0.0357(11) 0.0677(15) 0.0407(11) -0.0014(11) 0.0025(9) -0.0096(10)
O2 0.0380(11) 0.0566(14) 0.0464(12) -0.0077(10) -0.0172(9) 0.0104(10)
O3 0.0729(16) 0.0424(13) 0.0623(15) -0.0101(11) -0.0296(13) -0.0142(12)
O4 0.0410(14) 0.083(2) 0.087(2) -0.0063(17) -0.0074(13) 0.0032(13)
O5 0.119(3) 0.0594(17) 0.0713(18) -0.0177(14) -0.0618(18) 0.0064(17)
O6 0.083(2) 0.0578(16) 0.0671(17) 0.0321(14) -0.0133(14) -0.0039(14)

loop_
_atom_type_symbol
_atom_type_description
_atom_type_scat_dispersion_real
_atom_type_scat_dispersion_imag
_atom_type_scat_source
C C 0.0033 0.0016 'International Tables Vol C Tables 4.2.6.8 and 6.1.1.4'
H H 0.0000 0.0000 'International Tables Vol C Tables 4.2.6.8 and 6.1.1.4'
O O 0.0106 0.0060 'International Tables Vol C Tables 4.2.6.8 and 6.1.1.4'
F F 0.0171 0.0103 'International Tables Vol C Tables 4.2.6.8 and 6.1.1.4'
P P 0.1023 0.0942 'International Tables Vol C Tables 4.2.6.8 and 6.1.1.4'
S S 0.1246 0.1234 'International Tables Vol C Tables 4.2.6.8 and 6.1.1.4'

loop_
_geom_angle_atom_site_label_1
_geom_angle_atom_site_label_2
_geom_angle_atom_site_label_3
_geom_angle
C4 P1 C1 110.39(12)
C4 P1 C7 107.72(12)
C1 P1 C7 114.66(12)
C4 P1 P2 109.20(9)
C1 P1 P2 107.50(9)
C7 P1 P2 107.23(9)
C10 P2 C11 109.99(14)
C10 P2 C12 107.24(15)
C11 P2 C12 111.53(15)
C10 P2 P1 110.07(10)
C11 P2 P1 108.35(10)
C12 P2 P1 109.66(10)
C3 C1 C2 109.7(2)
C3 C1 P1 112.2(2)
C2 C1 P1 113.64(19)
C3 C1 H1 111.1(18)
C2 C1 H1 109.8(18)
P1 C1 H1 100.0(17)
C1 C2 H2A 115(2)
C1 C2 H2B 116(2)
H2A C2 H2B 104(3)
C1 C2 H2C 109(3)
H2A C2 H2C 106(3)
H2B C2 H2C 106(3)
C1 C3 H3A 109(2)
C1 C3 H3B 111(3)
H3A C3 H3B 102(4)
C1 C3 H3C 117(3)
H3A C3 H3C 104(4)
H3B C3 H3C 111(4)
C5 C4 C6 110.7(3)
C5 C4 P1 114.6(2)
C6 C4 P1 113.28(19)
C5 C4 H4 110(2)
C6 C4 H4 106(2)
P1 C4 H4 101(2)
C4 C5 H5A 108(2)
C4 C5 H5B 112(2)
H5A C5 H5B 115(3)
C4 C5 H5C 110(3)
H5A C5 H5C 104(3)
H5B C5 H5C 107(3)
C4 C6 H6A 117(2)
C4 C6 H6B 113(2)
H6A C6 H6B 106(3)
C4 C6 H6C 107(2)
H6A C6 H6C 107(3)
H6B C6 H6C 107(3)
C9 C7 C8 110.6(2)
C9 C7 P1 115.19(19)
C8 C7 P1 110.29(19)
C9 C7 H7 106.2(19)
C8 C7 H7 110.0(19)
P1 C7 H7 104.2(18)
C7 C8 H8A 105(3)
C7 C8 H8B 112(2)
H8A C8 H8B 106(3)
C7 C8 H8C 109(2)
H8A C8 H8C 112(3)
H8B C8 H8C 114(4)
C7 C9 H9A 111(2)
C7 C9 H9B 112(2)
H9A C9 H9B 112(3)
C7 C9 H9C 107(2)
H9A C9 H9C 108(3)
H9B C9 H9C 108(3)
P2 C10 H10A 106(2)
P2 C10 H10B 112(2)
H10A C10 H10B 108(3)
P2 C10 H10C 110.2(19)
H10A C10 H10C 108(3)
H10B C10 H10C 113(3)
P2 C11 H11A 114(2)
P2 C11 H11B 108(3)
H11A C11 H11B 107(3)
P2 C11 H11C 108(3)
H11A C11 H11C 116(4)
H11B C11 H11C 103(4)
P2 C12 H12A 112.9(19)
P2 C12 H12B 103(3)
H12A C12 H12B 108(4)
P2 C12 H12C 107(3)
H12A C12 H12C 111(3)
H12B C12 H12C 115(4)
F3 C13 F2 107.1(3)
F3 C13 F1 107.2(3)
F2 C13 F1 109.9(4)
F3 C13 S1 111.7(3)
F2 C13 S1 110.4(3)
F1 C13 S1 110.5(3)
F6 C14 F5 106.5(3)
F6 C14 F4 106.2(4)
F5 C14 F4 106.5(3)
F6 C14 S2 113.6(3)
F5 C14 S2 113.3(2)
F4 C14 S2 110.2(2)
O3 S1 O1 115.99(16)
O3 S1 O2 114.36(15)
O1 S1 O2 114.31(14)
O3 S1 C13 103.74(17)
O1 S1 C13 102.70(16)
O2 S1 C13 103.39(17)
O4 S2 O5 114.2(2)
O4 S2 O6 113.51(18)
O5 S2 O6 116.3(2)
O4 S2 C14 103.04(18)
O5 S2 C14 104.18(16)
O6 S2 C14 103.41(17)

loop_
_geom_bond_atom_site_label_1
_geom_bond_atom_site_label_2
_geom_bond_distance
P1 C4 1.829(3)
P1 C1 1.830(3)
P1 C7 1.831(2)
P1 P2 2.2370(9)
P2 C10 1.787(3)
P2 C11 1.789(3)
P2 C12 1.790(3)
C1 C3 1.532(4)
C1 C2 1.535(4)
C1 H1 0.95(3)
C2 H2A 0.99(4)
C2 H2B 0.92(4)
C2 H2C 0.94(5)
C3 H3A 0.92(4)
C3 H3B 0.90(5)
C3 H3C 0.91(5)
C4 C5 1.530(4)
C4 C6 1.535(4)
C4 H4 0.84(4)
C5 H5A 0.98(4)
C5 H5B 0.95(4)
C5 H5C 0.92(4)
C6 H6A 0.92(4)
C6 H6B 0.96(4)
C6 H6C 0.92(4)
C7 C9 1.521(4)
C7 C8 1.534(4)
C7 H7 0.91(3)
C8 H8A 0.94(4)
C8 H8B 1.05(5)
C8 H8C 0.88(4)
C9 H9A 1.00(4)
C9 H9B 0.97(4)
C9 H9C 0.86(4)
C10 H10A 0.93(4)
C10 H10B 0.85(4)
C10 H10C 0.95(3)
C11 H11A 0.92(4)
C11 H11B 0.96(5)
C11 H11C 0.91(5)
C12 H12A 1.02(4)
C12 H12B 0.83(5)
C12 H12C 0.90(4)
C13 F3 1.316(5)
C13 F2 1.319(4)
C13 F1 1.335(4)
C13 S1 1.811(4)
C14 F6 1.279(4)
C14 F5 1.306(4)
C14 F4 1.330(4)
C14 S2 1.812(3)
S1 O3 1.431(2)
S1 O1 1.435(2)
S1 O2 1.439(2)
S2 O4 1.418(3)
S2 O5 1.422(3)
S2 O6 1.426(3)

loop_
_cod_related_entry_id
_cod_related_entry_database
_cod_related_entry_code
1 ChemSpider 30660434
